data_7151967
loop_
_publ_author_name
'Meng, Xiangtai'
'Moriuchi, Toshiyuki'
'Tohnai, Norimitsu'
'Miyata, Mikiji'
'Kawahata, Masatoshi'
'Yamaguchi, Kentaro'
'Hirao, Toshikazu'

_publ_section_title
;
 Synthesis and assembling properties of bioorganometallic
 cyclometalated Au(iii) alkynyls bearing guanosine moieties.
;
_journal_issue 16
_journal_name_full 'Organic &amp; biomolecular chemistry'
_journal_page_first 5633
_journal_page_last 5636
_journal_paper_doi 10.1039/c1ob05842h
_journal_volume 9
_journal_year 2011
_chemical_absolute_configuration rm
_chemical_formula_moiety 'C37 H69 N5 O6 Si4 '
_chemical_formula_sum 'C37 H69 N5 O6 Si4'
_chemical_formula_weight 792.32
_space_group_IT_number 19
_symmetry_cell_setting orthorhombic
_symmetry_Int_Tables_number 19
_symmetry_space_group_name_Hall 'P 2ac 2ab'
_symmetry_space_group_name_H-M 'P 21 21 21'
_cell_angle_alpha 90.0000
_cell_angle_beta 90.0000
_cell_angle_gamma 90.0000
_cell_formula_units_Z 4
_cell_length_a 9.84534(19)
_cell_length_b 13.7667(3)
_cell_length_c 35.6430(7)
_cell_measurement_reflns_used 29315
_cell_measurement_temperature 203.1
_cell_measurement_theta_max 68.1
_cell_measurement_theta_min 3.2
_cell_volume 4830.98(17)
_computing_cell_refinement PROCESS-AUTO
_computing_data_collection PROCESS-AUTO
_computing_data_reduction CrystalStructure
_computing_publication_material 'CrystalStructure 3.8'
_computing_structure_refinement SHELXL
_computing_structure_solution SIR2004
_diffrn_ambient_temperature 203
_diffrn_detector_area_resol_mean 10.00
_diffrn_measured_fraction_theta_full 0.997
_diffrn_measured_fraction_theta_max 0.997
_diffrn_measurement_device_type 'Rigaku RAXIS-RAPID'
_diffrn_measurement_method \w
_diffrn_radiation_type 'Cu K\a'
_diffrn_radiation_wavelength 1.54187
_diffrn_reflns_av_R_equivalents 0.108
_diffrn_reflns_limit_h_max 11
_diffrn_reflns_limit_h_min -11
_diffrn_reflns_limit_k_max 16
_diffrn_reflns_limit_k_min -16
_diffrn_reflns_limit_l_max 41
_diffrn_reflns_limit_l_min -42
_diffrn_reflns_number 49071
_diffrn_reflns_theta_full 68.22
_diffrn_reflns_theta_max 68.22
_exptl_absorpt_coefficient_mu 1.487
_exptl_absorpt_correction_T_max 0.862
_exptl_absorpt_correction_T_min 0.634
_exptl_absorpt_correction_type multi-scan
_exptl_absorpt_process_details
;
Higashi, T. (1995). Program for Absorption Correction.
Rigaku Corporation, Tokyo, Japan.
;
_exptl_crystal_colour colorless
_exptl_crystal_density_diffrn 1.089
_exptl_crystal_density_method 'not measured'
_exptl_crystal_description block
_exptl_crystal_F_000 1720.00
_exptl_crystal_size_max 0.25
_exptl_crystal_size_mid 0.10
_exptl_crystal_size_min 0.10
_refine_diff_density_max 0.27
_refine_diff_density_min -0.21
_refine_ls_abs_structure_details 'Flack, H. D. (1983), Acta Cryst. A39, 876-881. 3810 Friedel Pairs'
_refine_ls_abs_structure_Flack -0.03(3)
_refine_ls_extinction_method none
_refine_ls_goodness_of_fit_ref 0.913
_refine_ls_hydrogen_treatment refall
_refine_ls_number_parameters 478
_refine_ls_number_reflns 8755
_refine_ls_R_factor_gt 0.0718
_refine_ls_shift/su_max 0.0090
_refine_ls_structure_factor_coef Fsqd
_refine_ls_weighting_details 'w = 1/[\s^2^(Fo^2^)+(0.0892P)^2^+0.0000P] where P=(Fo^2^+2Fc^2^)/3'
_refine_ls_weighting_scheme calc
_refine_ls_wR_factor_ref 0.1962
_reflns_number_gt 3449
_reflns_number_total 8755
_reflns_threshold_expression F^2^>2.0\s(F^2^)
_cod_data_source_file c1ob05842h.txt
_cod_data_source_block compound5
_cod_original_cell_volume 4830.98(16)
_cod_original_formula_sum 'C37 H69 N5 O6 Si4 '
_cod_database_code 7151967

loop_
_symmetry_equiv_pos_site_id
_symmetry_equiv_pos_as_xyz
1 +X,+Y,+Z
2 1/2+X,1/2-Y,-Z
3 -X,1/2+Y,1/2-Z
4 1/2-X,-Y,1/2+Z

loop_
_atom_site_label
_atom_site_type_symbol
_atom_site_fract_x
_atom_site_fract_y
_atom_site_fract_z
_atom_site_U_iso_or_equiv
_atom_site_adp_type
_atom_site_occupancy
_atom_site_symmetry_multiplicity
_atom_site_calc_flag
_atom_site_refinement_flags
_atom_site_disorder_assembly
_atom_site_disorder_group
Si(1) Si -0.1306(2) 0.53704(15) 0.13046(6) 0.0896(6) Uani 1.00 1 d . . .
Si(2) Si 0.28766(19) 0.70074(13) 0.06811(5) 0.0746(5) Uani 1.00 1 d . . .
Si(3) Si 0.4576(2) 0.82943(14) 0.21790(5) 0.0877(6) Uani 1.00 1 d . . .
Si(4) Si 0.3796(2) 0.18052(17) 0.04929(5) 0.1141(8) Uani 1.00 1 d . . .
O(1) O 0.3561(4) 0.5060(2) 0.17053(10) 0.0688(11) Uani 1.00 1 d . . .
O(2) O 0.0355(4) 0.5205(2) 0.12341(11) 0.0776(11) Uani 1.00 1 d . . .
O(3) O 0.2706(4) 0.6169(2) 0.10017(11) 0.0694(11) Uani 1.00 1 d . . .
O(4) O 0.3413(4) 0.7617(3) 0.19725(11) 0.0866(13) Uani 1.00 1 d . . .
O(5) O -0.0221(4) 0.1635(3) 0.24896(11) 0.0840(13) Uani 1.00 1 d . . .
O(6) O 0.0044(4) 0.3735(3) 0.33877(11) 0.0899(15) Uani 1.00 1 d . . .
N(1) N 0.0181(4) 0.3190(3) 0.26754(15) 0.0699(13) Uani 1.00 1 d . . .
N(2) N 0.1258(4) 0.4416(3) 0.23106(14) 0.0641(13) Uani 1.00 1 d . . .
N(3) N 0.1378(4) 0.2203(3) 0.17815(14) 0.0688(13) Uani 1.00 1 d . . .
N(4) N 0.2009(4) 0.3771(3) 0.17136(14) 0.0625(12) Uani 1.00 1 d . . .
N(5) N 0.0543(5) 0.4770(3) 0.29055(17) 0.0706(13) Uani 1.00 1 d . . .
C(1) C 0.2448(6) 0.4638(4) 0.15139(17) 0.0635(16) Uani 1.00 1 d . . .
C(2) C 0.1383(6) 0.5435(4) 0.14929(17) 0.0690(17) Uani 1.00 1 d . . .
C(3) C 0.2295(6) 0.6290(4) 0.13843(16) 0.0641(16) Uani 1.00 1 d . . .
C(4) C 0.3494(6) 0.6105(4) 0.16411(16) 0.0648(16) Uani 1.00 1 d . . .
C(5) C 0.3375(6) 0.6583(4) 0.20255(18) 0.0845(19) Uani 1.00 1 d . . .
C(6) C -0.1734(7) 0.5357(7) 0.1802(2) 0.167(4) Uani 1.00 1 d . . .
C(7) C -0.1761(9) 0.6586(7) 0.1143(3) 0.194(5) Uani 1.00 1 d . . .
C(8) C -0.2117(8) 0.4372(8) 0.1064(2) 0.131(3) Uani 1.00 1 d . . .
C(9) C -0.3678(7) 0.4412(6) 0.1108(2) 0.132(3) Uani 1.00 1 d . . .
C(10) C -0.1625(11) 0.3427(6) 0.1183(4) 0.263(8) Uani 1.00 1 d . . .
C(11) C -0.1843(11) 0.4540(13) 0.0639(2) 0.320(10) Uani 1.00 1 d . . .
C(12) C 0.1464(7) 0.7865(4) 0.07028(18) 0.104(2) Uani 1.00 1 d . . .
C(13) C 0.4498(7) 0.7695(5) 0.07588(19) 0.118(2) Uani 1.00 1 d . . .
C(14) C 0.2899(8) 0.6333(5) 0.02285(16) 0.084(2) Uani 1.00 1 d . . .
C(15) C 0.1624(8) 0.5714(6) 0.01884(18) 0.124(2) Uani 1.00 1 d . . .
C(16) C 0.4154(9) 0.5672(6) 0.02128(19) 0.141(3) Uani 1.00 1 d . . .
C(17) C 0.2971(7) 0.7048(5) -0.01007(17) 0.111(2) Uani 1.00 1 d . . .
C(18) C 0.4405(14) 0.8159(6) 0.2686(2) 0.219(6) Uani 1.00 1 d . . .
C(19) C 0.6246(8) 0.7866(6) 0.2041(3) 0.232(6) Uani 1.00 1 d . . .
C(20) C 0.4239(8) 0.9544(4) 0.20246(19) 0.086(2) Uani 1.00 1 d . . .
C(21) C 0.2975(10) 0.9916(6) 0.2191(3) 0.213(5) Uani 1.00 1 d . . .
C(22) C 0.4136(13) 0.9599(6) 0.1604(2) 0.205(5) Uani 1.00 1 d . . .
C(23) C 0.5423(9) 1.0209(5) 0.2143(2) 0.155(3) Uani 1.00 1 d . . .
C(24) C 0.0676(6) 0.4133(4) 0.26168(18) 0.0622(16) Uani 1.00 1 d . . .
C(25) C 0.1392(6) 0.3698(4) 0.20533(18) 0.0603(15) Uani 1.00 1 d . . .
C(26) C 0.0994(5) 0.2727(4) 0.20858(17) 0.0623(16) Uani 1.00 1 d . . .
C(27) C 0.0295(6) 0.2433(4) 0.24101(18) 0.0653(16) Uani 1.00 1 d . . .
C(28) C 0.1966(6) 0.2851(5) 0.15593(18) 0.0656(16) Uani 1.00 1 d . . .
C(29) C 0.0324(6) 0.4549(5) 0.3281(2) 0.0781(19) Uani 1.00 1 d . . .
C(30) C 0.0495(7) 0.5395(4) 0.35435(18) 0.0825(19) Uani 1.00 1 d . . .
C(31) C -0.0319(11) 0.5281(5) 0.3889(2) 0.183(5) Uani 1.00 1 d . . .
C(32) C 0.1907(11) 0.5560(12) 0.3617(5) 0.437(15) Uani 1.00 1 d . . .
C(33) C 0.2558(6) 0.2603(4) 0.1215(2) 0.0772(19) Uani 1.00 1 d . . .
C(34) C 0.3083(7) 0.2334(4) 0.09239(18) 0.088(2) Uani 1.00 1 d . . .
C(35) C 0.5577(11) 0.1407(8) 0.0608(2) 0.208(5) Uani 1.00 1 d . . .
C(36) C 0.3835(14) 0.2702(6) 0.0130(2) 0.219(6) Uani 1.00 1 d . . .
C(37) C 0.2858(13) 0.0706(7) 0.0377(2) 0.237(6) Uani 1.00 1 d . . .
H(1) H 0.2732 0.4457 0.1257 0.076 Uiso 1.00 1 c R . .
H(2) H 0.0984 0.5547 0.1744 0.083 Uiso 1.00 1 c R . .
H(3) H 0.1860 0.6927 0.1431 0.077 Uiso 1.00 1 c R . .
H(4) H 0.4339 0.6324 0.1517 0.078 Uiso 1.00 1 c R . .
H(5) H 0.2520 0.6393 0.2146 0.101 Uiso 1.00 1 c R . .
H(6) H 0.4128 0.6377 0.2187 0.101 Uiso 1.00 1 c R . .
H(7) H -0.1277 0.5890 0.1927 0.201 Uiso 1.00 1 c R . .
H(8) H -0.1446 0.4747 0.1912 0.201 Uiso 1.00 1 c R . .
H(9) H -0.2708 0.5428 0.1831 0.201 Uiso 1.00 1 c R . .
H(10) H -0.1252 0.7066 0.1285 0.232 Uiso 1.00 1 c R . .
H(11) H -0.2726 0.6691 0.1181 0.232 Uiso 1.00 1 c R . .
H(12) H -0.1548 0.6648 0.0879 0.232 Uiso 1.00 1 c R . .
H(13) H -0.4007 0.5041 0.1026 0.159 Uiso 1.00 1 c R . .
H(14) H -0.3916 0.4315 0.1369 0.159 Uiso 1.00 1 c R . .
H(15) H -0.4091 0.3907 0.0957 0.159 Uiso 1.00 1 c R . .
H(16) H -0.0645 0.3404 0.1157 0.316 Uiso 1.00 1 c R . .
H(17) H -0.2031 0.2926 0.1028 0.316 Uiso 1.00 1 c R . .
H(18) H -0.1870 0.3319 0.1443 0.316 Uiso 1.00 1 c R . .
H(19) H -0.2190 0.5172 0.0566 0.384 Uiso 1.00 1 c R . .
H(20) H -0.2296 0.4039 0.0494 0.384 Uiso 1.00 1 c R . .
H(21) H -0.0873 0.4514 0.0592 0.384 Uiso 1.00 1 c R . .
H(22) H 0.1487 0.8208 0.0940 0.125 Uiso 1.00 1 c R . .
H(23) H 0.0612 0.7516 0.0681 0.125 Uiso 1.00 1 c R . .
H(24) H 0.1541 0.8328 0.0499 0.125 Uiso 1.00 1 c R . .
H(25) H 0.4446 0.8045 0.0995 0.142 Uiso 1.00 1 c R . .
H(26) H 0.4633 0.8153 0.0555 0.142 Uiso 1.00 1 c R . .
H(27) H 0.5254 0.7244 0.0767 0.142 Uiso 1.00 1 c R . .
H(28) H 0.0827 0.6127 0.0205 0.149 Uiso 1.00 1 c R . .
H(29) H 0.1599 0.5234 0.0387 0.149 Uiso 1.00 1 c R . .
H(30) H 0.1633 0.5389 -0.0053 0.149 Uiso 1.00 1 c R . .
H(31) H 0.4969 0.6064 0.0235 0.169 Uiso 1.00 1 c R . .
H(32) H 0.4168 0.5326 -0.0024 0.169 Uiso 1.00 1 c R . .
H(33) H 0.4120 0.5210 0.0418 0.169 Uiso 1.00 1 c R . .
H(34) H 0.2203 0.7489 -0.0089 0.133 Uiso 1.00 1 c R . .
H(35) H 0.2948 0.6692 -0.0335 0.133 Uiso 1.00 1 c R . .
H(36) H 0.3809 0.7417 -0.0086 0.133 Uiso 1.00 1 c R . .
H(37) H 0.3512 0.8380 0.2764 0.263 Uiso 1.00 1 c R . .
H(38) H 0.5096 0.8544 0.2811 0.263 Uiso 1.00 1 c R . .
H(39) H 0.4515 0.7481 0.2754 0.263 Uiso 1.00 1 c R . .
H(40) H 0.6358 0.7946 0.1772 0.279 Uiso 1.00 1 c R . .
H(41) H 0.6337 0.7185 0.2106 0.279 Uiso 1.00 1 c R . .
H(42) H 0.6936 0.8239 0.2171 0.279 Uiso 1.00 1 c R . .
H(43) H 0.3033 0.9878 0.2462 0.256 Uiso 1.00 1 c R . .
H(44) H 0.2214 0.9529 0.2104 0.256 Uiso 1.00 1 c R . .
H(45) H 0.2844 1.0587 0.2116 0.256 Uiso 1.00 1 c R . .
H(46) H 0.4976 0.9370 0.1492 0.246 Uiso 1.00 1 c R . .
H(47) H 0.3976 1.0267 0.1529 0.246 Uiso 1.00 1 c R . .
H(48) H 0.3388 0.9196 0.1519 0.246 Uiso 1.00 1 c R . .
H(49) H 0.6266 0.9960 0.2040 0.186 Uiso 1.00 1 c R . .
H(50) H 0.5483 1.0225 0.2415 0.186 Uiso 1.00 1 c R . .
H(51) H 0.5264 1.0861 0.2049 0.186 Uiso 1.00 1 c R . .
H(52) H -0.020(5) 0.3054(19) 0.2915(6) 0.23(5) Uiso 1.00 1 c . . .
H(53) H 0.056(6) 0.5418(15) 0.2821(10) 0.10(2) Uiso 1.00 1 c . . .
H(54) H 0.0148 0.5977 0.3412 0.099 Uiso 1.00 1 c R . .
H(55) H -0.1270 0.5215 0.3824 0.219 Uiso 1.00 1 c R . .
H(56) H -0.0198 0.5848 0.4047 0.219 Uiso 1.00 1 c R . .
H(57) H -0.0021 0.4706 0.4023 0.219 Uiso 1.00 1 c R . .
H(58) H 0.2005 0.6107 0.3787 0.524 Uiso 1.00 1 c R . .
H(59) H 0.2373 0.5701 0.3383 0.524 Uiso 1.00 1 c R . .
H(60) H 0.2300 0.4985 0.3731 0.524 Uiso 1.00 1 c R . .
H(61) H 0.5991 0.1122 0.0387 0.250 Uiso 1.00 1 c R . .
H(62) H 0.5552 0.0930 0.0808 0.250 Uiso 1.00 1 c R . .
H(63) H 0.6105 0.1965 0.0688 0.250 Uiso 1.00 1 c R . .
H(64) H 0.4219 0.2421 -0.0096 0.263 Uiso 1.00 1 c R . .
H(65) H 0.4388 0.3247 0.0210 0.263 Uiso 1.00 1 c R . .
H(66) H 0.2918 0.2925 0.0079 0.263 Uiso 1.00 1 c R . .
H(67) H 0.3234 0.0419 0.0151 0.285 Uiso 1.00 1 c R . .
H(68) H 0.1910 0.0866 0.0335 0.285 Uiso 1.00 1 c R . .
H(69) H 0.2929 0.0246 0.0582 0.285 Uiso 1.00 1 c R . .

loop_
_atom_site_aniso_label
_atom_site_aniso_U_11
_atom_site_aniso_U_22
_atom_site_aniso_U_33
_atom_site_aniso_U_12
_atom_site_aniso_U_13
_atom_site_aniso_U_23
Si(1) 0.0666(13) 0.0914(15) 0.1109(16) -0.0005(11) -0.0029(12) 0.0096(12)
Si(2) 0.0829(13) 0.0709(12) 0.0699(11) -0.0081(11) -0.0016(9) 0.0146(10)
Si(3) 0.0882(14) 0.0788(13) 0.0960(14) 0.0040(12) -0.0206(11) -0.0234(11)
Si(4) 0.164(2) 0.1022(17) 0.0760(13) -0.0280(17) 0.0259(13) -0.0260(13)
O(1) 0.067(2) 0.062(2) 0.077(2) -0.004(2) -0.003(2) 0.013(2)
O(2) 0.069(2) 0.092(3) 0.072(2) -0.002(2) -0.006(2) 0.013(2)
O(3) 0.078(2) 0.063(2) 0.066(2) 0.006(2) 0.005(2) 0.014(2)
O(4) 0.091(3) 0.063(3) 0.106(3) -0.016(2) -0.024(2) 0.007(2)
O(5) 0.111(3) 0.045(2) 0.096(3) -0.003(2) 0.017(2) -0.006(2)
O(6) 0.140(4) 0.055(2) 0.075(3) 0.001(3) 0.009(2) 0.002(2)
N(1) 0.077(3) 0.048(3) 0.084(3) 0.004(2) 0.014(3) 0.005(2)
N(2) 0.063(3) 0.060(3) 0.070(3) -0.000(2) 0.015(2) 0.003(2)
N(3) 0.079(3) 0.060(3) 0.068(3) 0.007(2) 0.012(2) -0.004(3)
N(4) 0.074(3) 0.049(3) 0.065(3) -0.000(2) 0.007(2) -0.001(2)
N(5) 0.078(3) 0.049(3) 0.085(4) 0.007(3) 0.011(3) -0.005(3)
C(1) 0.064(4) 0.059(4) 0.068(4) 0.003(3) 0.016(3) 0.013(3)
C(2) 0.073(4) 0.068(4) 0.066(4) 0.003(4) 0.007(3) 0.015(3)
C(3) 0.069(4) 0.057(4) 0.066(4) -0.002(3) -0.005(3) 0.016(3)
C(4) 0.073(4) 0.056(4) 0.066(4) -0.016(3) 0.005(3) 0.013(3)
C(5) 0.095(5) 0.059(4) 0.099(5) -0.003(3) -0.012(4) 0.012(4)
C(6) 0.065(5) 0.294(12) 0.143(7) -0.006(6) 0.026(5) -0.042(8)
C(7) 0.108(7) 0.163(8) 0.309(13) 0.007(6) -0.027(7) 0.101(9)
C(8) 0.081(6) 0.182(9) 0.129(7) -0.006(6) -0.007(5) -0.064(6)
C(9) 0.067(5) 0.175(8) 0.155(7) -0.025(5) -0.018(4) -0.034(6)
C(10) 0.132(9) 0.074(6) 0.58(2) -0.017(6) -0.086(12) -0.010(11)
C(11) 0.163(10) 0.68(3) 0.119(8) -0.121(15) 0.034(7) -0.149(13)
C(12) 0.136(6) 0.086(5) 0.090(4) 0.037(5) 0.010(4) 0.022(4)
C(13) 0.107(5) 0.136(6) 0.111(5) -0.043(5) -0.013(4) 0.009(4)
C(14) 0.109(6) 0.082(5) 0.061(4) 0.001(5) 0.005(4) 0.017(3)
C(15) 0.145(8) 0.135(6) 0.092(5) -0.052(6) -0.005(4) -0.026(5)
C(16) 0.178(9) 0.142(7) 0.102(6) 0.037(7) 0.027(5) 0.006(5)
C(17) 0.118(6) 0.130(6) 0.084(4) 0.000(5) 0.006(4) 0.010(5)
C(18) 0.45(2) 0.101(6) 0.101(6) 0.018(10) -0.083(9) -0.013(5)
C(19) 0.083(6) 0.128(7) 0.49(2) 0.023(5) -0.025(9) -0.141(10)
C(20) 0.100(5) 0.072(4) 0.087(5) -0.019(4) 0.007(4) -0.002(3)
C(21) 0.153(9) 0.123(8) 0.365(16) 0.059(7) 0.073(11) 0.076(9)
C(22) 0.392(17) 0.122(7) 0.101(7) -0.105(9) -0.014(8) 0.010(5)
C(23) 0.168(8) 0.092(6) 0.205(9) -0.033(6) -0.015(7) -0.048(6)
C(24) 0.060(4) 0.055(4) 0.072(4) 0.009(3) 0.018(3) -0.006(3)
C(25) 0.059(4) 0.056(4) 0.066(4) 0.008(3) 0.004(3) 0.003(3)
C(26) 0.064(4) 0.058(4) 0.065(4) 0.002(3) 0.012(3) 0.003(3)
C(27) 0.077(4) 0.036(4) 0.082(4) 0.009(3) -0.001(3) -0.007(3)
C(28) 0.076(4) 0.062(4) 0.059(4) 0.004(3) 0.006(3) 0.006(3)
C(29) 0.083(5) 0.070(5) 0.082(5) 0.018(4) 0.014(4) -0.008(4)
C(30) 0.097(5) 0.072(4) 0.079(4) 0.011(4) -0.004(4) -0.015(3)
C(31) 0.334(15) 0.131(7) 0.084(5) -0.075(9) 0.075(7) -0.046(5)
C(32) 0.151(11) 0.52(2) 0.64(2) -0.042(14) 0.032(15) -0.52(2)
C(33) 0.093(5) 0.072(4) 0.067(4) -0.025(3) 0.002(4) 0.003(3)
C(34) 0.117(6) 0.086(5) 0.060(4) -0.032(4) -0.006(4) 0.003(4)
C(35) 0.185(10) 0.255(13) 0.185(9) 0.061(10) 0.047(8) -0.070(9)
C(36) 0.433(19) 0.134(8) 0.091(6) -0.003(10) 0.065(9) -0.005(5)
C(37) 0.353(17) 0.197(10) 0.162(8) -0.150(11) 0.116(10) -0.105(7)

loop_
_atom_type_symbol
_atom_type_description
_atom_type_scat_dispersion_real
_atom_type_scat_dispersion_imag
_atom_type_scat_source
C C 0.018 0.009
;
International Tables for Crystallography
(1992, Vol. C, Tables 4.2.6.8 and 6.1.1.4)
;
H H 0.000 0.000
;
International Tables for Crystallography
(1992, Vol. C, Table 6.1.1.4)
;
O O 0.049 0.032
;
International Tables for Crystallography
(1992, Vol. C, Tables 4.2.6.8 and 6.1.1.4)
;
N N 0.031 0.018
;
International Tables for Crystallography
(1992, Vol. C, Tables 4.2.6.8 and 6.1.1.4)
;
Si Si 0.254 0.330
;
International Tables for Crystallography
(1992, Vol. C, Tables 4.2.6.8 and 6.1.1.4)
;

loop_
_geom_angle_atom_site_label_1
_geom_angle_atom_site_label_2
_geom_angle_atom_site_label_3
_geom_angle
_geom_angle_publ_flag
_geom_angle_site_symmetry_1
_geom_angle_site_symmetry_2
_geom_angle_site_symmetry_3
O(2) Si(1) C(6) 111.8(2) yes . . .
O(2) Si(1) C(7) 108.6(3) yes . . .
O(2) Si(1) C(8) 104.9(3) yes . . .
C(6) Si(1) C(7) 105.0(4) yes . . .
C(6) Si(1) C(8) 110.6(4) yes . . .
C(7) Si(1) C(8) 116.0(4) yes . . .
O(3) Si(2) C(12) 110.4(2) yes . . .
O(3) Si(2) C(13) 109.9(2) yes . . .
O(3) Si(2) C(14) 104.8(2) yes . . .
C(12) Si(2) C(13) 108.4(3) yes . . .
C(12) Si(2) C(14) 111.6(3) yes . . .
C(13) Si(2) C(14) 111.7(3) yes . . .
O(4) Si(3) C(18) 108.7(4) yes . . .
O(4) Si(3) C(19) 108.9(3) yes . . .
O(4) Si(3) C(20) 105.7(2) yes . . .
C(18) Si(3) C(19) 108.6(5) yes . . .
C(18) Si(3) C(20) 112.1(3) yes . . .
C(19) Si(3) C(20) 112.7(4) yes . . .
C(34) Si(4) C(35) 106.8(3) yes . . .
C(34) Si(4) C(36) 109.8(3) yes . . .
C(34) Si(4) C(37) 109.0(4) yes . . .
C(35) Si(4) C(36) 109.8(5) yes . . .
C(35) Si(4) C(37) 106.3(5) yes . . .
C(36) Si(4) C(37) 114.8(4) yes . . .
C(1) O(1) C(4) 107.1(4) yes . . .
Si(1) O(2) C(2) 125.2(3) yes . . .
Si(2) O(3) C(3) 127.8(3) yes . . .
Si(3) O(4) C(5) 121.3(3) yes . . .
C(24) N(1) C(27) 123.8(5) yes . . .
C(24) N(2) C(25) 113.2(5) yes . . .
C(26) N(3) C(28) 103.9(5) yes . . .
C(1) N(4) C(25) 129.0(5) yes . . .
C(1) N(4) C(28) 124.5(5) yes . . .
C(25) N(4) C(28) 105.9(5) yes . . .
C(24) N(5) C(29) 127.1(5) yes . . .
O(1) C(1) N(4) 109.3(4) yes . . .
O(1) C(1) C(2) 105.1(4) yes . . .
N(4) C(1) C(2) 114.3(4) yes . . .
O(2) C(2) C(1) 111.5(4) yes . . .
O(2) C(2) C(3) 115.4(4) yes . . .
C(1) C(2) C(3) 99.4(4) yes . . .
O(3) C(3) C(2) 108.4(4) yes . . .
O(3) C(3) C(4) 109.6(4) yes . . .
C(2) C(3) C(4) 100.0(4) yes . . .
O(1) C(4) C(3) 107.3(4) yes . . .
O(1) C(4) C(5) 106.8(4) yes . . .
C(3) C(4) C(5) 114.2(5) yes . . .
O(4) C(5) C(4) 107.9(4) yes . . .
Si(1) C(8) C(9) 111.3(6) yes . . .
Si(1) C(8) C(10) 113.3(7) yes . . .
Si(1) C(8) C(11) 105.8(8) yes . . .
C(9) C(8) C(10) 109.5(8) yes . . .
C(9) C(8) C(11) 105.5(7) yes . . .
C(10) C(8) C(11) 111.1(10) yes . . .
Si(2) C(14) C(15) 110.5(4) yes . . .
Si(2) C(14) C(16) 109.7(4) yes . . .
Si(2) C(14) C(17) 110.1(4) yes . . .
C(15) C(14) C(16) 109.2(6) yes . . .
C(15) C(14) C(17) 109.0(5) yes . . .
C(16) C(14) C(17) 108.4(5) yes . . .
Si(3) C(20) C(21) 111.0(5) yes . . .
Si(3) C(20) C(22) 111.0(5) yes . . .
Si(3) C(20) C(23) 109.8(5) yes . . .
C(21) C(20) C(22) 109.1(8) yes . . .
C(21) C(20) C(23) 108.8(6) yes . . .
C(22) C(20) C(23) 107.1(7) yes . . .
N(1) C(24) N(2) 124.0(5) yes . . .
N(1) C(24) N(5) 116.8(5) yes . . .
N(2) C(24) N(5) 119.2(5) yes . . .
N(2) C(25) N(4) 126.3(5) yes . . .
N(2) C(25) C(26) 127.9(5) yes . . .
N(4) C(25) C(26) 105.7(5) yes . . .
N(3) C(26) C(25) 111.4(5) yes . . .
N(3) C(26) C(27) 129.9(5) yes . . .
C(25) C(26) C(27) 118.7(5) yes . . .
O(5) C(27) N(1) 117.9(5) yes . . .
O(5) C(27) C(26) 129.9(6) yes . . .
N(1) C(27) C(26) 112.2(5) yes . . .
N(3) C(28) N(4) 113.1(5) yes . . .
N(3) C(28) C(33) 122.7(6) yes . . .
N(4) C(28) C(33) 124.0(5) yes . . .
O(6) C(29) N(5) 122.6(6) yes . . .
O(6) C(29) C(30) 123.1(6) yes . . .
N(5) C(29) C(30) 114.3(6) yes . . .
C(29) C(30) C(31) 112.1(6) yes . . .
C(29) C(30) C(32) 110.3(8) yes . . .
C(31) C(30) C(32) 113.0(9) yes . . .
C(28) C(33) C(34) 176.2(6) yes . . .
Si(4) C(34) C(33) 174.1(6) yes . . .
C(24) N(1) H(52) 117.0(18) no . . .
C(27) N(1) H(52) 119.1(17) no . . .
C(24) N(5) H(53) 112(2) no . . .
C(29) N(5) H(53) 121(2) no . . .
O(1) C(1) H(1) 109.3 no . . .
N(4) C(1) H(1) 109.3 no . . .
C(2) C(1) H(1) 109.3 no . . .
O(2) C(2) H(2) 110.0 no . . .
C(1) C(2) H(2) 110.0 no . . .
C(3) C(2) H(2) 110.0 no . . .
O(3) C(3) H(3) 112.7 no . . .
C(2) C(3) H(3) 112.7 no . . .
C(4) C(3) H(3) 112.7 no . . .
O(1) C(4) H(4) 109.5 no . . .
C(3) C(4) H(4) 109.5 no . . .
C(5) C(4) H(4) 109.5 no . . .
O(4) C(5) H(5) 110.1 no . . .
O(4) C(5) H(6) 110.1 no . . .
C(4) C(5) H(5) 110.1 no . . .
C(4) C(5) H(6) 110.1 no . . .
H(5) C(5) H(6) 108.4 no . . .
Si(1) C(6) H(7) 109.5 no . . .
Si(1) C(6) H(8) 109.5 no . . .
Si(1) C(6) H(9) 109.5 no . . .
H(7) C(6) H(8) 109.5 no . . .
H(7) C(6) H(9) 109.5 no . . .
H(8) C(6) H(9) 109.5 no . . .
Si(1) C(7) H(10) 109.5 no . . .
Si(1) C(7) H(11) 109.5 no . . .
Si(1) C(7) H(12) 109.5 no . . .
H(10) C(7) H(11) 109.5 no . . .
H(10) C(7) H(12) 109.5 no . . .
H(11) C(7) H(12) 109.5 no . . .
C(8) C(9) H(13) 109.5 no . . .
C(8) C(9) H(14) 109.5 no . . .
C(8) C(9) H(15) 109.5 no . . .
H(13) C(9) H(14) 109.5 no . . .
H(13) C(9) H(15) 109.5 no . . .
H(14) C(9) H(15) 109.5 no . . .
C(8) C(10) H(16) 109.5 no . . .
C(8) C(10) H(17) 109.5 no . . .
C(8) C(10) H(18) 109.5 no . . .
H(16) C(10) H(17) 109.5 no . . .
H(16) C(10) H(18) 109.5 no . . .
H(17) C(10) H(18) 109.5 no . . .
C(8) C(11) H(19) 109.5 no . . .
C(8) C(11) H(20) 109.5 no . . .
C(8) C(11) H(21) 109.5 no . . .
H(19) C(11) H(20) 109.5 no . . .
H(19) C(11) H(21) 109.5 no . . .
H(20) C(11) H(21) 109.5 no . . .
Si(2) C(12) H(22) 109.5 no . . .
Si(2) C(12) H(23) 109.5 no . . .
Si(2) C(12) H(24) 109.5 no . . .
H(22) C(12) H(23) 109.5 no . . .
H(22) C(12) H(24) 109.5 no . . .
H(23) C(12) H(24) 109.5 no . . .
Si(2) C(13) H(25) 109.5 no . . .
Si(2) C(13) H(26) 109.5 no . . .
Si(2) C(13) H(27) 109.5 no . . .
H(25) C(13) H(26) 109.5 no . . .
H(25) C(13) H(27) 109.5 no . . .
H(26) C(13) H(27) 109.5 no . . .
C(14) C(15) H(28) 109.5 no . . .
C(14) C(15) H(29) 109.5 no . . .
C(14) C(15) H(30) 109.5 no . . .
H(28) C(15) H(29) 109.5 no . . .
H(28) C(15) H(30) 109.5 no . . .
H(29) C(15) H(30) 109.5 no . . .
C(14) C(16) H(31) 109.5 no . . .
C(14) C(16) H(32) 109.5 no . . .
C(14) C(16) H(33) 109.5 no . . .
H(31) C(16) H(32) 109.5 no . . .
H(31) C(16) H(33) 109.5 no . . .
H(32) C(16) H(33) 109.5 no . . .
C(14) C(17) H(34) 109.5 no . . .
C(14) C(17) H(35) 109.5 no . . .
C(14) C(17) H(36) 109.5 no . . .
H(34) C(17) H(35) 109.5 no . . .
H(34) C(17) H(36) 109.5 no . . .
H(35) C(17) H(36) 109.5 no . . .
Si(3) C(18) H(37) 109.5 no . . .
Si(3) C(18) H(38) 109.5 no . . .
Si(3) C(18) H(39) 109.5 no . . .
H(37) C(18) H(38) 109.5 no . . .
H(37) C(18) H(39) 109.5 no . . .
H(38) C(18) H(39) 109.5 no . . .
Si(3) C(19) H(40) 109.5 no . . .
Si(3) C(19) H(41) 109.5 no . . .
Si(3) C(19) H(42) 109.5 no . . .
H(40) C(19) H(41) 109.5 no . . .
H(40) C(19) H(42) 109.5 no . . .
H(41) C(19) H(42) 109.5 no . . .
C(20) C(21) H(43) 109.5 no . . .
C(20) C(21) H(44) 109.5 no . . .
C(20) C(21) H(45) 109.5 no . . .
H(43) C(21) H(44) 109.5 no . . .
H(43) C(21) H(45) 109.5 no . . .
H(44) C(21) H(45) 109.5 no . . .
C(20) C(22) H(46) 109.5 no . . .
C(20) C(22) H(47) 109.5 no . . .
C(20) C(22) H(48) 109.5 no . . .
H(46) C(22) H(47) 109.5 no . . .
H(46) C(22) H(48) 109.5 no . . .
H(47) C(22) H(48) 109.5 no . . .
C(20) C(23) H(49) 109.5 no . . .
C(20) C(23) H(50) 109.5 no . . .
C(20) C(23) H(51) 109.5 no . . .
H(49) C(23) H(50) 109.5 no . . .
H(49) C(23) H(51) 109.5 no . . .
H(50) C(23) H(51) 109.5 no . . .
C(29) C(30) H(54) 107.1 no . . .
C(31) C(30) H(54) 107.1 no . . .
C(32) C(30) H(54) 107.1 no . . .
C(30) C(31) H(55) 109.5 no . . .
C(30) C(31) H(56) 109.5 no . . .
C(30) C(31) H(57) 109.5 no . . .
H(55) C(31) H(56) 109.5 no . . .
H(55) C(31) H(57) 109.5 no . . .
H(56) C(31) H(57) 109.5 no . . .
C(30) C(32) H(58) 109.5 no . . .
C(30) C(32) H(59) 109.5 no . . .
C(30) C(32) H(60) 109.5 no . . .
H(58) C(32) H(59) 109.5 no . . .
H(58) C(32) H(60) 109.5 no . . .
H(59) C(32) H(60) 109.5 no . . .
Si(4) C(35) H(61) 109.5 no . . .
Si(4) C(35) H(62) 109.5 no . . .
Si(4) C(35) H(63) 109.5 no . . .
H(61) C(35) H(62) 109.5 no . . .
H(61) C(35) H(63) 109.5 no . . .
H(62) C(35) H(63) 109.5 no . . .
Si(4) C(36) H(64) 109.5 no . . .
Si(4) C(36) H(65) 109.5 no . . .
Si(4) C(36) H(66) 109.5 no . . .
H(64) C(36) H(65) 109.5 no . . .
H(64) C(36) H(66) 109.5 no . . .
H(65) C(36) H(66) 109.5 no . . .
Si(4) C(37) H(67) 109.5 no . . .
Si(4) C(37) H(68) 109.5 no . . .
Si(4) C(37) H(69) 109.5 no . . .
H(67) C(37) H(68) 109.5 no . . .
H(67) C(37) H(69) 109.5 no . . .
H(68) C(37) H(69) 109.5 no . . .

loop_
_geom_bond_atom_site_label_1
_geom_bond_atom_site_label_2
_geom_bond_distance
_geom_bond_publ_flag
_geom_bond_site_symmetry_1
_geom_bond_site_symmetry_2
Si(1) O(2) 1.670(4) yes . .
Si(1) C(6) 1.822(7) yes . .
Si(1) C(7) 1.826(9) yes . .
Si(1) C(8) 1.807(10) yes . .
Si(2) O(3) 1.633(4) yes . .
Si(2) C(12) 1.827(7) yes . .
Si(2) C(13) 1.877(7) yes . .
Si(2) C(14) 1.862(6) yes . .
Si(3) O(4) 1.650(4) yes . .
Si(3) C(18) 1.825(7) yes . .
Si(3) C(19) 1.815(9) yes . .
Si(3) C(20) 1.836(6) yes . .
Si(4) C(34) 1.839(6) yes . .
Si(4) C(35) 1.882(11) yes . .
Si(4) C(36) 1.788(8) yes . .
Si(4) C(37) 1.821(10) yes . .
O(1) C(1) 1.416(7) yes . .
O(1) C(4) 1.457(7) yes . .
O(2) C(2) 1.405(7) yes . .
O(3) C(3) 1.432(6) yes . .
O(4) C(5) 1.436(7) yes . .
O(5) C(27) 1.243(7) yes . .
O(6) C(29) 1.214(8) yes . .
N(1) C(24) 1.402(8) yes . .
N(1) C(27) 1.412(8) yes . .
N(2) C(24) 1.293(8) yes . .
N(2) C(25) 1.355(8) yes . .
N(3) C(26) 1.356(7) yes . .
N(3) C(28) 1.327(8) yes . .
N(4) C(1) 1.456(7) yes . .
N(4) C(25) 1.358(8) yes . .
N(4) C(28) 1.381(8) yes . .
N(5) C(24) 1.358(8) yes . .
N(5) C(29) 1.391(9) yes . .
C(1) C(2) 1.519(8) yes . .
C(2) C(3) 1.531(8) yes . .
C(3) C(4) 1.515(8) yes . .
C(4) C(5) 1.525(8) yes . .
C(8) C(9) 1.546(11) yes . .
C(8) C(10) 1.451(14) yes . .
C(8) C(11) 1.556(13) yes . .
C(14) C(15) 1.523(11) yes . .
C(14) C(16) 1.536(12) yes . .
C(14) C(17) 1.534(8) yes . .
C(20) C(21) 1.471(13) yes . .
C(20) C(22) 1.505(10) yes . .
C(20) C(23) 1.541(11) yes . .
C(25) C(26) 1.398(9) yes . .
C(26) C(27) 1.404(8) yes . .
C(28) C(33) 1.401(9) yes . .
C(29) C(30) 1.503(10) yes . .
C(30) C(31) 1.478(10) yes . .
C(30) C(32) 1.433(14) yes . .
C(33) C(34) 1.217(9) yes . .
N(1) H(52) 0.95(2) no . .
N(5) H(53) 0.94(2) no . .
C(1) H(1) 0.990 no . .
C(2) H(2) 0.990 no . .
C(3) H(3) 0.990 no . .
C(4) H(4) 0.990 no . .
C(5) H(5) 0.980 no . .
C(5) H(6) 0.980 no . .
C(6) H(7) 0.970 no . .
C(6) H(8) 0.970 no . .
C(6) H(9) 0.970 no . .
C(7) H(10) 0.970 no . .
C(7) H(11) 0.970 no . .
C(7) H(12) 0.970 no . .
C(9) H(13) 0.970 no . .
C(9) H(14) 0.970 no . .
C(9) H(15) 0.970 no . .
C(10) H(16) 0.970 no . .
C(10) H(17) 0.970 no . .
C(10) H(18) 0.970 no . .
C(11) H(19) 0.970 no . .
C(11) H(20) 0.970 no . .
C(11) H(21) 0.970 no . .
C(12) H(22) 0.970 no . .
C(12) H(23) 0.970 no . .
C(12) H(24) 0.970 no . .
C(13) H(25) 0.970 no . .
C(13) H(26) 0.970 no . .
C(13) H(27) 0.970 no . .
C(15) H(28) 0.970 no . .
C(15) H(29) 0.970 no . .
C(15) H(30) 0.970 no . .
C(16) H(31) 0.970 no . .
C(16) H(32) 0.970 no . .
C(16) H(33) 0.970 no . .
C(17) H(34) 0.970 no . .
C(17) H(35) 0.970 no . .
C(17) H(36) 0.970 no . .
C(18) H(37) 0.970 no . .
C(18) H(38) 0.970 no . .
C(18) H(39) 0.970 no . .
C(19) H(40) 0.970 no . .
C(19) H(41) 0.970 no . .
C(19) H(42) 0.970 no . .
C(21) H(43) 0.970 no . .
C(21) H(44) 0.970 no . .
C(21) H(45) 0.970 no . .
C(22) H(46) 0.970 no . .
C(22) H(47) 0.970 no . .
C(22) H(48) 0.970 no . .
C(23) H(49) 0.970 no . .
C(23) H(50) 0.970 no . .
C(23) H(51) 0.970 no . .
C(30) H(54) 0.990 no . .
C(31) H(55) 0.970 no . .
C(31) H(56) 0.970 no . .
C(31) H(57) 0.970 no . .
C(32) H(58) 0.970 no . .
C(32) H(59) 0.970 no . .
C(32) H(60) 0.970 no . .
C(35) H(61) 0.970 no . .
C(35) H(62) 0.970 no . .
C(35) H(63) 0.970 no . .
C(36) H(64) 0.970 no . .
C(36) H(65) 0.970 no . .
C(36) H(66) 0.970 no . .
C(37) H(67) 0.970 no . .
C(37) H(68) 0.970 no . .
C(37) H(69) 0.970 no . .

loop_
_geom_torsion_atom_site_label_1
_geom_torsion_atom_site_label_2
_geom_torsion_atom_site_label_3
_geom_torsion_atom_site_label_4
_geom_torsion
_geom_torsion_publ_flag
_geom_torsion_site_symmetry_1
_geom_torsion_site_symmetry_2
_geom_torsion_site_symmetry_3
_geom_torsion_site_symmetry_4
C(6) Si(1) O(2) C(2) -25.8(6) ? . . . .
C(7) Si(1) O(2) C(2) 89.6(5) ? . . . .
O(2) Si(1) C(8) C(9) 179.1(5) ? . . . .
O(2) Si(1) C(8) C(10) 55.2(8) ? . . . .
O(2) Si(1) C(8) C(11) -66.8(7) ? . . . .
C(8) Si(1) O(2) C(2) -145.7(5) ? . . . .
C(6) Si(1) C(8) C(9) 58.3(7) ? . . . .
C(6) Si(1) C(8) C(10) -65.6(8) ? . . . .
C(6) Si(1) C(8) C(11) 172.4(6) ? . . . .
C(7) Si(1) C(8) C(9) -61.1(7) ? . . . .
C(7) Si(1) C(8) C(10) 175.0(7) ? . . . .
C(7) Si(1) C(8) C(11) 53.0(8) ? . . . .
C(12) Si(2) O(3) C(3) -42.6(5) ? . . . .
C(13) Si(2) O(3) C(3) 76.9(5) ? . . . .
O(3) Si(2) C(14) C(15) 56.2(5) ? . . . .
O(3) Si(2) C(14) C(16) -64.2(5) ? . . . .
O(3) Si(2) C(14) C(17) 176.7(5) ? . . . .
C(14) Si(2) O(3) C(3) -162.9(4) ? . . . .
C(12) Si(2) C(14) C(15) -63.3(5) ? . . . .
C(12) Si(2) C(14) C(16) 176.2(5) ? . . . .
C(12) Si(2) C(14) C(17) 57.1(6) ? . . . .
C(13) Si(2) C(14) C(15) 175.2(4) ? . . . .
C(13) Si(2) C(14) C(16) 54.7(5) ? . . . .
C(13) Si(2) C(14) C(17) -64.4(6) ? . . . .
C(18) Si(3) O(4) C(5) -60.4(5) ? . . . .
C(19) Si(3) O(4) C(5) 57.8(5) ? . . . .
O(4) Si(3) C(20) C(21) 70.0(6) ? . . . .
O(4) Si(3) C(20) C(22) -51.4(7) ? . . . .
O(4) Si(3) C(20) C(23) -169.7(4) ? . . . .
C(20) Si(3) O(4) C(5) 179.1(4) ? . . . .
C(18) Si(3) C(20) C(21) -48.2(8) ? . . . .
C(18) Si(3) C(20) C(22) -169.7(7) ? . . . .
C(18) Si(3) C(20) C(23) 72.1(7) ? . . . .
C(19) Si(3) C(20) C(21) -171.1(6) ? . . . .
C(19) Si(3) C(20) C(22) 67.4(8) ? . . . .
C(19) Si(3) C(20) C(23) -50.8(6) ? . . . .
C(35) Si(4) C(34) C(33) -97(6) ? . . . .
C(36) Si(4) C(34) C(33) 144(6) ? . . . .
C(37) Si(4) C(34) C(33) 17(6) ? . . . .
C(1) O(1) C(4) C(3) -2.2(5) ? . . . .
C(1) O(1) C(4) C(5) 120.6(4) ? . . . .
C(4) O(1) C(1) N(4) -149.2(4) ? . . . .
C(4) O(1) C(1) C(2) -26.1(5) ? . . . .
Si(1) O(2) C(2) C(1) 136.9(4) ? . . . .
Si(1) O(2) C(2) C(3) -110.6(5) ? . . . .
Si(2) O(3) C(3) C(2) 141.6(4) ? . . . .
Si(2) O(3) C(3) C(4) -110.1(4) ? . . . .
Si(3) O(4) C(5) C(4) -122.1(4) ? . . . .
C(24) N(1) C(27) O(5) -177.8(5) ? . . . .
C(24) N(1) C(27) C(26) 1.7(8) ? . . . .
C(27) N(1) C(24) N(2) 1.7(9) ? . . . .
C(27) N(1) C(24) N(5) -177.1(5) ? . . . .
C(24) N(2) C(25) N(4) -177.2(5) ? . . . .
C(24) N(2) C(25) C(26) -0.6(8) ? . . . .
C(25) N(2) C(24) N(1) -2.3(8) ? . . . .
C(25) N(2) C(24) N(5) 176.6(5) ? . . . .
C(26) N(3) C(28) N(4) 1.7(6) ? . . . .
C(26) N(3) C(28) C(33) 177.7(5) ? . . . .
C(28) N(3) C(26) C(25) -1.9(6) ? . . . .
C(28) N(3) C(26) C(27) 178.4(6) ? . . . .
C(1) N(4) C(25) N(2) -12.2(9) ? . . . .
C(1) N(4) C(25) C(26) 170.6(5) ? . . . .
C(25) N(4) C(1) O(1) 69.1(7) ? . . . .
C(25) N(4) C(1) C(2) -48.4(8) ? . . . .
C(1) N(4) C(28) N(3) -172.4(5) ? . . . .
C(1) N(4) C(28) C(33) 11.7(9) ? . . . .
C(28) N(4) C(1) O(1) -121.4(5) ? . . . .
C(28) N(4) C(1) C(2) 121.1(6) ? . . . .
C(25) N(4) C(28) N(3) -0.8(6) ? . . . .
C(25) N(4) C(28) C(33) -176.8(6) ? . . . .
C(28) N(4) C(25) N(2) 176.8(5) ? . . . .
C(28) N(4) C(25) C(26) -0.4(6) ? . . . .
C(24) N(5) C(29) O(6) -10.1(10) ? . . . .
C(24) N(5) C(29) C(30) 168.5(5) ? . . . .
C(29) N(5) C(24) N(1) 19.0(8) ? . . . .
C(29) N(5) C(24) N(2) -159.9(6) ? . . . .
O(1) C(1) C(2) O(2) 165.7(4) ? . . . .
O(1) C(1) C(2) C(3) 43.5(5) ? . . . .
N(4) C(1) C(2) O(2) -74.4(6) ? . . . .
N(4) C(1) C(2) C(3) 163.4(4) ? . . . .
O(2) C(2) C(3) O(3) -47.0(6) ? . . . .
O(2) C(2) C(3) C(4) -161.8(4) ? . . . .
C(1) C(2) C(3) O(3) 72.3(5) ? . . . .
C(1) C(2) C(3) C(4) -42.4(5) ? . . . .
O(3) C(3) C(4) O(1) -85.0(5) ? . . . .
O(3) C(3) C(4) C(5) 156.9(4) ? . . . .
C(2) C(3) C(4) O(1) 28.8(5) ? . . . .
C(2) C(3) C(4) C(5) -89.3(5) ? . . . .
O(1) C(4) C(5) O(4) 175.6(4) ? . . . .
C(3) C(4) C(5) O(4) -66.0(6) ? . . . .
N(2) C(25) C(26) N(3) -175.6(5) ? . . . .
N(2) C(25) C(26) C(27) 4.1(9) ? . . . .
N(4) C(25) C(26) N(3) 1.5(6) ? . . . .
N(4) C(25) C(26) C(27) -178.7(5) ? . . . .
N(3) C(26) C(27) O(5) -5.0(11) ? . . . .
N(3) C(26) C(27) N(1) 175.5(5) ? . . . .
C(25) C(26) C(27) O(5) 175.3(6) ? . . . .
C(25) C(26) C(27) N(1) -4.2(8) ? . . . .
N(3) C(28) C(33) C(34) -26(11) ? . . . .
N(4) C(28) C(33) C(34) 150(10) ? . . . .
O(6) C(29) C(30) C(31) -27.9(9) ? . . . .
O(6) C(29) C(30) C(32) 98.8(10) ? . . . .
N(5) C(29) C(30) C(31) 153.5(6) ? . . . .
N(5) C(29) C(30) C(32) -79.8(9) ? . . . .
C(28) C(33) C(34) Si(4) 34(15) ? . . . .

loop_
_cod_related_entry_id
_cod_related_entry_database
_cod_related_entry_code
1 ChemSpider 30653520
